data_4330421
loop_
_publ_author_name
'W. Hill Harman'
'Michael F. Lichterman'
'Nicholas A. Piro'
'Christopher J. Chang'

_publ_section_title
;
 Well-Defined Vanadium Organoazide Complexes and Their Conversion to
 Terminal Vanadium Imides: Structural Snapshots and Evidence for a Nitrene
 Capture Mechanism
;
_journal_name_full 'Inorganic Chemistry'
_journal_page_first 10037
_journal_page_last 10042
_journal_paper_doi 10.1021/ic301673g
_journal_volume 51
_journal_year 2012
_chemical_formula_moiety 'C49 H52 N5 V'
_chemical_formula_sum 'C49 H52 N5 V'
_chemical_formula_weight 761.90
_chemical_name_common (tpaMes)V(NpTol)
_chemical_name_systematic (tpaMes)V(NpTol)
_space_group_IT_number 14
_symmetry_cell_setting monoclinic
_symmetry_Int_Tables_number 14
_symmetry_space_group_name_Hall '-P 2ybc'
_symmetry_space_group_name_H-M 'P 1 21/c 1'
_atom_sites_solution_hydrogens geom
_atom_sites_solution_primary direct
_atom_sites_solution_secondary difmap
_audit_creation_method SHELXL-97
_cell_angle_alpha 90.00
_cell_angle_beta 93.621(2)
_cell_angle_gamma 90.00
_cell_formula_units_Z 4
_cell_length_a 17.1269(4)
_cell_length_b 10.7324(3)
_cell_length_c 21.7556(5)
_cell_measurement_reflns_used 8301
_cell_measurement_temperature 100(2)
_cell_measurement_theta_max 66.5
_cell_measurement_theta_min 2.6
_cell_volume 3990.97(17)
_computing_cell_refinement 'Bruker APEX2 v. 2009.3'
_computing_data_collection 'Bruker APEX2 v. 2009.3'
_computing_data_reduction 'Bruker APEX2 v. 2009.3'
_computing_molecular_graphics ORTEP-3
_computing_publication_material CIFTAB
_computing_structure_refinement 'SHELXL-97 (Sheldrick, 2008)'
_computing_structure_solution 'SHELXS-97 (Sheldrick, 2008)'
_diffrn_ambient_temperature 100(2)
_diffrn_detector_area_resol_mean 8.366
_diffrn_measured_fraction_theta_full 0.989
_diffrn_measured_fraction_theta_max 0.989
_diffrn_measurement_device_type 'Bruker APEX-II CCD'
_diffrn_measurement_method '\f and \w scans'
_diffrn_radiation_monochromator 'HELIOS multilayer mirror'
_diffrn_radiation_type CuK\a
_diffrn_radiation_wavelength 1.54178
_diffrn_reflns_av_R_equivalents 0.0723
_diffrn_reflns_av_sigmaI/netI 0.0736
_diffrn_reflns_limit_h_max 19
_diffrn_reflns_limit_h_min -20
_diffrn_reflns_limit_k_max 12
_diffrn_reflns_limit_k_min -12
_diffrn_reflns_limit_l_max 25
_diffrn_reflns_limit_l_min -16
_diffrn_reflns_number 36237
_diffrn_reflns_theta_full 66.75
_diffrn_reflns_theta_max 66.75
_diffrn_reflns_theta_min 2.58
_diffrn_source 'microfocus rotating anode'
_exptl_absorpt_coefficient_mu 2.386
_exptl_absorpt_correction_T_max 0.7528
_exptl_absorpt_correction_T_min 0.6261
_exptl_absorpt_correction_type multi-scan
_exptl_absorpt_process_details 'Blessing, 1995'
_exptl_crystal_colour red
_exptl_crystal_density_diffrn 1.268
_exptl_crystal_description plate
_exptl_crystal_F_000 1616
_exptl_crystal_size_max 0.10
_exptl_crystal_size_mid 0.07
_exptl_crystal_size_min 0.03
_refine_diff_density_max 0.278
_refine_diff_density_min -0.403
_refine_diff_density_rms 0.056
_refine_ls_extinction_method none
_refine_ls_goodness_of_fit_ref 1.037
_refine_ls_hydrogen_treatment mixed
_refine_ls_matrix_type full
_refine_ls_number_parameters 530
_refine_ls_number_reflns 6993
_refine_ls_number_restraints 0
_refine_ls_restrained_S_all 1.037
_refine_ls_R_factor_all 0.0899
_refine_ls_R_factor_gt 0.0497
_refine_ls_shift/su_max 0.000
_refine_ls_shift/su_mean 0.000
_refine_ls_structure_factor_coef Fsqd
_refine_ls_weighting_details 'calc w=1/[\s^2^(Fo^2^)+(0.0413P)^2^+1.6072P] where P=(Fo^2^+2Fc^2^)/3'
_refine_ls_weighting_scheme calc
_refine_ls_wR_factor_gt 0.0974
_refine_ls_wR_factor_ref 0.1113
_reflns_number_gt 4769
_reflns_number_total 6993
_reflns_threshold_expression >2sigma(I)
_cod_data_source_file ic301673g_si_001_4.cif
_cod_data_source_block 3c
_cod_original_sg_symbol_H-M 'P 21/c'
_cod_database_code 4330421

loop_
_symmetry_equiv_pos_as_xyz
'x, y, z'
'-x, y+1/2, -z+1/2'
'-x, -y, -z'
'x, -y-1/2, z-1/2'

loop_
_atom_site_label
_atom_site_type_symbol
_atom_site_fract_x
_atom_site_fract_y
_atom_site_fract_z
_atom_site_U_iso_or_equiv
_atom_site_adp_type
_atom_site_occupancy
_atom_site_symmetry_multiplicity
_atom_site_calc_flag
_atom_site_refinement_flags
V1 V 0.33192(3) 0.22757(4) 0.17279(2) 0.02018(13) Uani 1 1 d .
N1 N 0.42296(12) 0.2756(2) 0.12794(10) 0.0205(5) Uani 1 1 d .
N2 N 0.31979(13) 0.0504(2) 0.18695(11) 0.0231(5) Uani 1 1 d .
N3 N 0.30788(13) 0.3317(2) 0.24258(10) 0.0220(5) Uani 1 1 d .
N4 N 0.25477(12) 0.25440(19) 0.12351(10) 0.0206(5) Uani 1 1 d .
N5 N 0.42948(13) 0.1867(2) 0.24126(11) 0.0231(5) Uani 1 1 d .
C2 C 0.49467(17) 0.1425(3) 0.20565(14) 0.0246(7) Uani 1 1 d .
C3 C 0.49456(15) 0.2207(3) 0.14902(13) 0.0229(6) Uani 1 1 d .
C4 C 0.55220(16) 0.2500(2) 0.11110(13) 0.0259(7) Uani 1 1 d .
H4 H 0.6054 0.2244 0.1153 0.031 Uiso 1 1 calc R
C5 C 0.51674(16) 0.3267(3) 0.06395(13) 0.0250(7) Uani 1 1 d .
H5 H 0.5426 0.3620 0.0307 0.030 Uiso 1 1 calc R
C6 C 0.43984(16) 0.3414(2) 0.07421(13) 0.0230(6) Uani 1 1 d .
C7 C 0.38429(16) 0.4235(2) 0.03899(13) 0.0229(6) Uani 1 1 d .
C8 C 0.36757(17) 0.4013(3) -0.02425(13) 0.0261(7) Uani 1 1 d .
C9 C 0.31833(17) 0.4832(3) -0.05781(14) 0.0295(7) Uani 1 1 d .
H9 H 0.3070 0.4680 -0.1005 0.035 Uiso 1 1 calc R
C10 C 0.28510(16) 0.5865(3) -0.03101(14) 0.0287(7) Uani 1 1 d .
C11 C 0.30401(17) 0.6085(3) 0.03089(14) 0.0303(7) Uani 1 1 d .
H11 H 0.2828 0.6797 0.0497 0.036 Uiso 1 1 calc R
C12 C 0.35296(16) 0.5300(3) 0.06634(13) 0.0238(7) Uani 1 1 d .
C13 C 0.37523(18) 0.5632(3) 0.13276(13) 0.0302(7) Uani 1 1 d .
H13A H 0.3733 0.6539 0.1379 0.045 Uiso 1 1 calc R
H13B H 0.4283 0.5334 0.1439 0.045 Uiso 1 1 calc R
H13C H 0.3384 0.5239 0.1595 0.045 Uiso 1 1 calc R
C14 C 0.2300(2) 0.6706(3) -0.06830(16) 0.0448(9) Uani 1 1 d .
H14A H 0.1759 0.6500 -0.0601 0.067 Uiso 1 1 calc R
H14B H 0.2375 0.6590 -0.1122 0.067 Uiso 1 1 calc R
H14C H 0.2408 0.7575 -0.0569 0.067 Uiso 1 1 calc R
C15 C 0.39932(19) 0.2890(3) -0.05584(14) 0.0357(8) Uani 1 1 d .
H15A H 0.3629 0.2644 -0.0902 0.054 Uiso 1 1 calc R
H15B H 0.4056 0.2201 -0.0264 0.054 Uiso 1 1 calc R
H15C H 0.4502 0.3095 -0.0715 0.054 Uiso 1 1 calc R
C16 C 0.40035(18) 0.0888(3) 0.28237(14) 0.0249(7) Uani 1 1 d .
C17 C 0.35354(16) 0.0015(3) 0.24241(13) 0.0249(7) Uani 1 1 d .
C18 C 0.33241(16) -0.1194(3) 0.24848(14) 0.0297(7) Uani 1 1 d .
H18 H 0.3468 -0.1731 0.2821 0.036 Uiso 1 1 calc R
C19 C 0.28454(17) -0.1505(3) 0.19476(15) 0.0312(7) Uani 1 1 d .
H19 H 0.2613 -0.2294 0.1860 0.037 Uiso 1 1 calc R
C20 C 0.27779(16) -0.0477(2) 0.15803(14) 0.0238(7) Uani 1 1 d .
C21 C 0.23823(17) -0.0345(3) 0.09583(14) 0.0252(7) Uani 1 1 d .
C22 C 0.28251(17) -0.0152(3) 0.04399(14) 0.0281(7) Uani 1 1 d .
C23 C 0.24283(17) 0.0045(3) -0.01306(14) 0.0325(7) Uani 1 1 d .
H23 H 0.2722 0.0209 -0.0478 0.039 Uiso 1 1 calc R
C24 C 0.16229(17) 0.0009(3) -0.02078(14) 0.0307(7) Uani 1 1 d .
C25 C 0.12001(17) -0.0257(3) 0.02978(14) 0.0288(7) Uani 1 1 d .
H25 H 0.0647 -0.0330 0.0244 0.035 Uiso 1 1 calc R
C26 C 0.15647(17) -0.0422(3) 0.08837(14) 0.0271(7) Uani 1 1 d .
C27 C 0.10746(17) -0.0641(3) 0.14240(14) 0.0336(8) Uani 1 1 d .
H27A H 0.0539 -0.0356 0.1321 0.050 Uiso 1 1 calc R
H27B H 0.1297 -0.0178 0.1782 0.050 Uiso 1 1 calc R
H27C H 0.1070 -0.1533 0.1521 0.050 Uiso 1 1 calc R
C28 C 0.12001(18) 0.0261(3) -0.08263(15) 0.0424(9) Uani 1 1 d .
H28A H 0.1517 0.0817 -0.1067 0.064 Uiso 1 1 calc R
H28B H 0.0695 0.0656 -0.0765 0.064 Uiso 1 1 calc R
H28C H 0.1114 -0.0526 -0.1048 0.064 Uiso 1 1 calc R
C29 C 0.37091(17) -0.0179(3) 0.04935(15) 0.0347(8) Uani 1 1 d .
H29A H 0.3905 -0.0383 0.0092 0.052 Uiso 1 1 calc R
H29B H 0.3887 -0.0811 0.0796 0.052 Uiso 1 1 calc R
H29C H 0.3908 0.0640 0.0628 0.052 Uiso 1 1 calc R
C30 C 0.44777(17) 0.3052(3) 0.27325(15) 0.0254(7) Uani 1 1 d .
C31 C 0.37198(16) 0.3684(3) 0.28171(13) 0.0240(7) Uani 1 1 d .
C32 C 0.35059(17) 0.4600(3) 0.32010(14) 0.0283(7) Uani 1 1 d .
H32 H 0.3835 0.5016 0.3504 0.034 Uiso 1 1 calc R
C33 C 0.26981(17) 0.4820(3) 0.30640(14) 0.0289(7) Uani 1 1 d .
H33 H 0.2388 0.5417 0.3259 0.035 Uiso 1 1 calc R
C34 C 0.24410(16) 0.4026(3) 0.26027(13) 0.0239(7) Uani 1 1 d .
C35 C 0.16138(16) 0.3732(3) 0.24155(13) 0.0247(7) Uani 1 1 d .
C36 C 0.11511(17) 0.4541(3) 0.20417(14) 0.0281(7) Uani 1 1 d .
C37 C 0.03569(17) 0.4295(3) 0.19374(14) 0.0306(7) Uani 1 1 d .
H37 H 0.0044 0.4857 0.1690 0.037 Uiso 1 1 calc R
C38 C 0.00053(17) 0.3258(3) 0.21816(14) 0.0305(7) Uani 1 1 d .
C39 C -0.08527(17) 0.2988(3) 0.20358(15) 0.0386(8) Uani 1 1 d .
H39A H -0.1169 0.3586 0.2253 0.058 Uiso 1 1 calc R
H39B H -0.0972 0.2141 0.2169 0.058 Uiso 1 1 calc R
H39C H -0.0973 0.3062 0.1591 0.058 Uiso 1 1 calc R
C40 C 0.04761(16) 0.2451(3) 0.25422(13) 0.0295(7) Uani 1 1 d .
H40 H 0.0249 0.1728 0.2709 0.035 Uiso 1 1 calc R
C41 C 0.12717(16) 0.2673(3) 0.26655(13) 0.0259(7) Uani 1 1 d .
C42 C 0.17505(18) 0.1762(3) 0.30597(14) 0.0338(8) Uani 1 1 d .
H42A H 0.1401 0.1234 0.3287 0.051 Uiso 1 1 calc R
H42B H 0.2102 0.2220 0.3352 0.051 Uiso 1 1 calc R
H42C H 0.2059 0.1239 0.2797 0.051 Uiso 1 1 calc R
C43 C 0.15119(19) 0.5624(3) 0.17271(16) 0.0398(8) Uani 1 1 d .
H43A H 0.1791 0.5322 0.1377 0.060 Uiso 1 1 calc R
H43B H 0.1880 0.6052 0.2019 0.060 Uiso 1 1 calc R
H43C H 0.1100 0.6205 0.1580 0.060 Uiso 1 1 calc R
C44 C 0.18784(16) 0.2713(3) 0.08482(13) 0.0254(7) Uani 1 1 d .
C45 C 0.11371(17) 0.2413(3) 0.10339(14) 0.0274(7) Uani 1 1 d .
H45 H 0.1082 0.2070 0.1431 0.033 Uiso 1 1 calc R
C46 C 0.04805(17) 0.2613(3) 0.06400(14) 0.0312(7) Uani 1 1 d .
H46 H -0.0020 0.2402 0.0775 0.037 Uiso 1 1 calc R
C47 C 0.05305(18) 0.3109(3) 0.00591(15) 0.0343(8) Uani 1 1 d .
C48 C -0.01824(19) 0.3341(3) -0.03654(16) 0.0432(9) Uani 1 1 d .
H48A H -0.0640 0.2956 -0.0194 0.065 Uiso 1 1 calc R
H48B H -0.0104 0.2978 -0.0770 0.065 Uiso 1 1 calc R
H48C H -0.0268 0.4240 -0.0409 0.065 Uiso 1 1 calc R
C49 C 0.12702(19) 0.3395(3) -0.01212(16) 0.0425(9) Uani 1 1 d .
H49 H 0.1321 0.3742 -0.0518 0.051 Uiso 1 1 calc R
C50 C 0.19345(19) 0.3194(3) 0.02559(14) 0.0387(8) Uani 1 1 d .
H50 H 0.2433 0.3383 0.0113 0.046 Uiso 1 1 calc R
H100 H 0.4819(15) 0.356(2) 0.2493(12) 0.019(7) Uiso 1 1 d .
H101 H 0.4831(15) 0.056(3) 0.1985(12) 0.022(7) Uiso 1 1 d .
H103 H 0.4772(16) 0.297(2) 0.3104(13) 0.023(8) Uiso 1 1 d .
H102 H 0.3667(15) 0.132(2) 0.3112(12) 0.019(7) Uiso 1 1 d .
H104 H 0.5483(16) 0.144(2) 0.2291(12) 0.022(7) Uiso 1 1 d .
H200 H 0.4443(17) 0.046(3) 0.3081(13) 0.029(8) Uiso 1 1 d .

loop_
_atom_site_aniso_label
_atom_site_aniso_U_11
_atom_site_aniso_U_22
_atom_site_aniso_U_33
_atom_site_aniso_U_23
_atom_site_aniso_U_13
_atom_site_aniso_U_12
V1 0.0216(3) 0.0180(2) 0.0210(3) -0.0002(2) 0.00176(19) -0.0006(2)
N1 0.0204(12) 0.0196(12) 0.0215(13) 0.0018(10) 0.0009(10) -0.0005(10)
N2 0.0231(13) 0.0202(12) 0.0259(14) 0.0003(10) 0.0005(10) 0.0003(10)
N3 0.0241(13) 0.0196(13) 0.0224(14) -0.0009(10) 0.0017(10) -0.0027(10)
N4 0.0235(12) 0.0191(13) 0.0196(13) -0.0012(10) 0.0035(10) -0.0003(10)
N5 0.0264(13) 0.0224(13) 0.0207(14) 0.0005(10) 0.0027(10) -0.0015(10)
C2 0.0231(16) 0.0225(17) 0.0281(18) 0.0003(13) 0.0019(13) 0.0014(13)
C3 0.0214(14) 0.0172(14) 0.0297(17) -0.0028(13) -0.0015(12) 0.0019(12)
C4 0.0231(15) 0.0250(17) 0.0297(17) -0.0003(13) 0.0036(12) 0.0017(12)
C5 0.0272(16) 0.0235(16) 0.0245(17) 0.0014(13) 0.0031(13) -0.0028(12)
C6 0.0286(16) 0.0180(15) 0.0222(17) 0.0017(12) 0.0012(13) -0.0019(12)
C7 0.0232(15) 0.0204(15) 0.0249(17) 0.0024(12) 0.0000(12) -0.0027(12)
C8 0.0302(17) 0.0242(16) 0.0239(17) 0.0017(13) 0.0018(13) -0.0020(13)
C9 0.0355(17) 0.0324(18) 0.0205(17) 0.0027(14) 0.0004(14) -0.0058(14)
C10 0.0249(16) 0.0301(17) 0.0310(19) 0.0070(14) 0.0019(13) 0.0006(13)
C11 0.0298(17) 0.0261(17) 0.035(2) 0.0003(14) 0.0052(14) -0.0012(14)
C12 0.0245(15) 0.0224(16) 0.0247(17) 0.0013(13) 0.0023(13) -0.0035(12)
C13 0.0378(18) 0.0237(17) 0.0292(18) -0.0032(13) 0.0021(14) 0.0014(14)
C14 0.042(2) 0.044(2) 0.047(2) 0.0069(17) -0.0060(17) 0.0071(16)
C15 0.050(2) 0.0327(18) 0.0245(18) 0.0004(14) 0.0029(15) 0.0057(16)
C16 0.0277(16) 0.0254(17) 0.0217(17) 0.0046(13) 0.0023(14) 0.0010(13)
C17 0.0246(15) 0.0239(16) 0.0266(17) 0.0010(13) 0.0039(13) 0.0030(12)
C18 0.0269(16) 0.0255(17) 0.037(2) 0.0084(14) 0.0001(14) 0.0013(13)
C19 0.0322(17) 0.0174(16) 0.044(2) -0.0008(14) 0.0012(15) -0.0042(13)
C20 0.0212(15) 0.0177(15) 0.0324(18) -0.0022(13) 0.0001(13) -0.0020(12)
C21 0.0288(16) 0.0173(15) 0.0295(18) -0.0046(13) 0.0009(13) -0.0028(12)
C22 0.0280(16) 0.0238(16) 0.0325(19) -0.0079(13) 0.0011(14) -0.0022(13)
C23 0.0323(18) 0.0354(18) 0.0305(19) -0.0061(14) 0.0071(14) -0.0052(14)
C24 0.0302(17) 0.0333(18) 0.0282(18) -0.0091(14) -0.0008(14) -0.0027(14)
C25 0.0267(17) 0.0279(17) 0.0314(19) -0.0043(14) -0.0006(14) -0.0014(13)
C26 0.0275(17) 0.0230(16) 0.0307(18) -0.0023(13) 0.0017(13) -0.0013(13)
C27 0.0278(17) 0.0400(19) 0.0330(19) 0.0070(15) 0.0019(14) -0.0026(14)
C28 0.0327(19) 0.064(2) 0.030(2) -0.0074(17) -0.0008(15) -0.0020(17)
C29 0.0334(18) 0.0359(19) 0.035(2) -0.0094(15) 0.0041(15) 0.0002(15)
C30 0.0245(16) 0.0274(17) 0.0236(18) -0.0012(13) -0.0033(14) -0.0062(13)
C31 0.0266(16) 0.0221(15) 0.0228(17) 0.0015(13) -0.0011(13) -0.0032(12)
C32 0.0313(17) 0.0280(17) 0.0256(18) -0.0049(14) 0.0013(13) -0.0090(13)
C33 0.0325(17) 0.0238(16) 0.0316(19) -0.0063(14) 0.0110(14) -0.0018(13)
C34 0.0284(16) 0.0205(15) 0.0236(17) 0.0042(13) 0.0070(13) -0.0012(12)
C35 0.0266(16) 0.0231(16) 0.0250(17) -0.0066(13) 0.0061(13) 0.0011(13)
C36 0.0318(17) 0.0222(16) 0.0307(19) -0.0046(13) 0.0051(14) 0.0004(13)
C37 0.0318(17) 0.0266(17) 0.0331(19) -0.0028(14) 0.0002(14) 0.0082(14)
C38 0.0270(17) 0.0362(18) 0.0288(19) -0.0090(15) 0.0067(14) -0.0005(14)
C39 0.0295(17) 0.048(2) 0.039(2) -0.0043(16) 0.0043(15) -0.0005(15)
C40 0.0298(16) 0.0321(18) 0.0271(17) -0.0015(14) 0.0073(13) -0.0060(14)
C41 0.0287(16) 0.0289(17) 0.0206(16) -0.0019(13) 0.0050(12) -0.0006(13)
C42 0.0345(18) 0.0352(18) 0.0321(19) 0.0061(15) 0.0051(15) -0.0058(14)
C43 0.043(2) 0.0258(17) 0.050(2) 0.0076(16) 0.0009(17) 0.0016(15)
C44 0.0273(16) 0.0207(15) 0.0277(17) -0.0024(13) -0.0016(13) 0.0007(13)
C45 0.0324(17) 0.0279(17) 0.0222(16) -0.0015(13) 0.0030(13) -0.0004(13)
C46 0.0304(17) 0.0335(18) 0.0301(18) -0.0021(14) 0.0048(14) -0.0002(14)
C47 0.0340(18) 0.0279(17) 0.040(2) -0.0022(15) -0.0066(15) -0.0019(14)
C48 0.041(2) 0.040(2) 0.046(2) -0.0016(17) -0.0193(17) 0.0021(16)
C49 0.041(2) 0.052(2) 0.034(2) 0.0156(17) -0.0080(16) -0.0128(17)
C50 0.0312(18) 0.055(2) 0.030(2) 0.0118(16) 0.0003(15) -0.0129(16)

loop_
_atom_type_symbol
_atom_type_description
_atom_type_scat_dispersion_real
_atom_type_scat_dispersion_imag
_atom_type_scat_source
C C 0.0181 0.0091 'International Tables Vol C Tables 4.2.6.8 and 6.1.1.4'
H H 0.0000 0.0000 'International Tables Vol C Tables 4.2.6.8 and 6.1.1.4'
N N 0.0311 0.0180 'International Tables Vol C Tables 4.2.6.8 and 6.1.1.4'
V V 0.0687 2.1097 'International Tables Vol C Tables 4.2.6.8 and 6.1.1.4'

loop_
_geom_angle_atom_site_label_1
_geom_angle_atom_site_label_2
_geom_angle_atom_site_label_3
_geom_angle
N4 V1 N2 100.51(10)
N4 V1 N3 101.73(10)
N2 V1 N3 114.08(10)
N4 V1 N1 104.87(10)
N2 V1 N1 115.70(10)
N3 V1 N1 116.78(9)
N4 V1 N5 176.83(10)
N2 V1 N5 77.45(9)
N3 V1 N5 77.10(9)
N1 V1 N5 78.25(9)
C3 N1 C6 105.0(2)
C3 N1 V1 115.50(17)
C6 N1 V1 139.03(18)
C20 N2 C17 106.1(2)
C20 N2 V1 136.24(19)
C17 N2 V1 117.35(18)
C31 N3 C34 105.9(2)
C31 N3 V1 115.97(18)
C34 N3 V1 136.88(19)
C44 N4 V1 176.2(2)
C30 N5 C2 112.3(2)
C30 N5 C16 113.3(2)
C2 N5 C16 112.5(2)
C30 N5 V1 106.04(17)
C2 N5 V1 105.94(17)
C16 N5 V1 106.10(17)
N5 C2 C3 106.9(2)
N5 C2 H101 104.0(16)
C3 C2 H101 114.9(16)
N5 C2 H104 114.8(15)
C3 C2 H104 111.1(15)
H101 C2 H104 105(2)
C4 C3 N1 110.8(2)
C4 C3 C2 131.9(3)
N1 C3 C2 117.4(2)
C3 C4 C5 106.1(2)
C3 C4 H4 126.9
C5 C4 H4 126.9
C6 C5 C4 108.9(3)
C6 C5 H5 125.6
C4 C5 H5 125.6
C5 C6 N1 109.2(2)
C5 C6 C7 125.7(3)
N1 C6 C7 124.8(2)
C8 C7 C12 119.3(3)
C8 C7 C6 119.4(3)
C12 C7 C6 121.0(3)
C9 C8 C7 119.0(3)
C9 C8 C15 119.3(3)
C7 C8 C15 121.6(3)
C10 C9 C8 122.2(3)
C10 C9 H9 118.9
C8 C9 H9 118.9
C11 C10 C9 117.8(3)
C11 C10 C14 121.5(3)
C9 C10 C14 120.7(3)
C10 C11 C12 122.2(3)
C10 C11 H11 118.9
C12 C11 H11 118.9
C11 C12 C7 119.4(3)
C11 C12 C13 119.7(3)
C7 C12 C13 120.9(3)
C12 C13 H13A 109.5
C12 C13 H13B 109.5
H13A C13 H13B 109.5
C12 C13 H13C 109.5
H13A C13 H13C 109.5
H13B C13 H13C 109.5
C10 C14 H14A 109.5
C10 C14 H14B 109.5
H14A C14 H14B 109.5
C10 C14 H14C 109.5
H14A C14 H14C 109.5
H14B C14 H14C 109.5
C8 C15 H15A 109.5
C8 C15 H15B 109.5
H15A C15 H15B 109.5
C8 C15 H15C 109.5
H15A C15 H15C 109.5
H15B C15 H15C 109.5
C17 C16 N5 106.5(2)
C17 C16 H102 110.7(15)
N5 C16 H102 106.1(15)
C17 C16 H200 112.8(16)
N5 C16 H200 112.8(16)
H102 C16 H200 108(2)
C18 C17 N2 110.0(3)
C18 C17 C16 133.4(3)
N2 C17 C16 116.5(2)
C17 C18 C19 106.7(3)
C17 C18 H18 126.6
C19 C18 H18 126.6
C20 C19 C18 108.4(3)
C20 C19 H19 125.8
C18 C19 H19 125.8
C19 C20 N2 108.8(2)
C19 C20 C21 129.1(3)
N2 C20 C21 122.0(2)
C26 C21 C22 119.9(3)
C26 C21 C20 119.7(3)
C22 C21 C20 120.4(3)
C23 C22 C21 118.5(3)
C23 C22 C29 120.1(3)
C21 C22 C29 121.4(3)
C24 C23 C22 122.2(3)
C24 C23 H23 118.9
C22 C23 H23 118.9
C23 C24 C25 118.6(3)
C23 C24 C28 121.5(3)
C25 C24 C28 119.9(3)
C24 C25 C26 121.7(3)
C24 C25 H25 119.1
C26 C25 H25 119.1
C25 C26 C21 119.0(3)
C25 C26 C27 119.6(3)
C21 C26 C27 121.4(3)
C26 C27 H27A 109.5
C26 C27 H27B 109.5
H27A C27 H27B 109.5
C26 C27 H27C 109.5
H27A C27 H27C 109.5
H27B C27 H27C 109.5
C24 C28 H28A 109.5
C24 C28 H28B 109.5
H28A C28 H28B 109.5
C24 C28 H28C 109.5
H28A C28 H28C 109.5
H28B C28 H28C 109.5
C22 C29 H29A 109.5
C22 C29 H29B 109.5
H29A C29 H29B 109.5
C22 C29 H29C 109.5
H29A C29 H29C 109.5
H29B C29 H29C 109.5
N5 C30 C31 106.9(2)
N5 C30 H100 110.1(16)
C31 C30 H100 111.9(15)
N5 C30 H103 114.4(17)
C31 C30 H103 111.6(17)
H100 C30 H103 102(2)
C32 C31 N3 110.2(3)
C32 C31 C30 132.8(3)
N3 C31 C30 116.9(2)
C31 C32 C33 106.8(3)
C31 C32 H32 126.6
C33 C32 H32 126.6
C34 C33 C32 108.4(3)
C34 C33 H33 125.8
C32 C33 H33 125.8
C33 C34 N3 108.6(2)
C33 C34 C35 126.3(3)
N3 C34 C35 123.7(2)
C36 C35 C41 119.5(3)
C36 C35 C34 121.5(3)
C41 C35 C34 118.8(3)
C37 C36 C35 119.3(3)
C37 C36 C43 119.9(3)
C35 C36 C43 120.7(3)
C38 C37 C36 122.3(3)
C38 C37 H37 118.9
C36 C37 H37 118.9
C37 C38 C40 117.7(3)
C37 C38 C39 120.9(3)
C40 C38 C39 121.3(3)
C38 C39 H39A 109.5
C38 C39 H39B 109.5
H39A C39 H39B 109.5
C38 C39 H39C 109.5
H39A C39 H39C 109.5
H39B C39 H39C 109.5
C38 C40 C41 121.8(3)
C38 C40 H40 119.1
C41 C40 H40 119.1
C40 C41 C35 119.4(3)
C40 C41 C42 119.3(3)
C35 C41 C42 121.3(3)
C41 C42 H42A 109.5
C41 C42 H42B 109.5
H42A C42 H42B 109.5
C41 C42 H42C 109.5
H42A C42 H42C 109.5
H42B C42 H42C 109.5
C36 C43 H43A 109.5
C36 C43 H43B 109.5
H43A C43 H43B 109.5
C36 C43 H43C 109.5
H43A C43 H43C 109.5
H43B C43 H43C 109.5
N4 C44 C45 121.7(3)
N4 C44 C50 120.3(3)
C45 C44 C50 118.0(3)
C46 C45 C44 120.2(3)
C46 C45 H45 119.9
C44 C45 H45 119.9
C47 C46 C45 122.1(3)
C47 C46 H46 119.0
C45 C46 H46 119.0
C46 C47 C49 117.2(3)
C46 C47 C48 122.1(3)
C49 C47 C48 120.7(3)
C47 C48 H48A 109.5
C47 C48 H48B 109.5
H48A C48 H48B 109.5
C47 C48 H48C 109.5
H48A C48 H48C 109.5
H48B C48 H48C 109.5
C50 C49 C47 122.2(3)
C50 C49 H49 118.9
C47 C49 H49 118.9
C49 C50 C44 120.3(3)
C49 C50 H50 119.8
C44 C50 H50 119.8

loop_
_geom_bond_atom_site_label_1
_geom_bond_atom_site_label_2
_geom_bond_distance
V1 N4 1.673(2)
V1 N2 1.940(2)
V1 N3 1.950(2)
V1 N1 1.960(2)
V1 N5 2.211(2)
N1 C3 1.411(3)
N1 C6 1.411(3)
N2 C20 1.402(3)
N2 C17 1.406(3)
N3 C31 1.403(3)
N3 C34 1.405(3)
N4 C44 1.390(3)
N5 C30 1.474(4)
N5 C2 1.477(3)
N5 C16 1.487(3)
C2 C3 1.490(4)
C2 H101 0.96(3)
C2 H104 1.02(3)
C3 C4 1.363(4)
C4 C5 1.421(4)
C4 H4 0.9500
C5 C6 1.359(4)
C5 H5 0.9500
C6 C7 1.475(4)
C7 C8 1.408(4)
C7 C12 1.411(4)
C8 C9 1.392(4)
C8 C15 1.506(4)
C9 C10 1.391(4)
C9 H9 0.9500
C10 C11 1.385(4)
C10 C14 1.505(4)
C11 C12 1.388(4)
C11 H11 0.9500
C12 C13 1.513(4)
C13 H13A 0.9800
C13 H13B 0.9800
C13 H13C 0.9800
C14 H14A 0.9800
C14 H14B 0.9800
C14 H14C 0.9800
C15 H15A 0.9800
C15 H15B 0.9800
C15 H15C 0.9800
C16 C17 1.479(4)
C16 H102 1.00(3)
C16 H200 1.02(3)
C17 C18 1.357(4)
C18 C19 1.424(4)
C18 H18 0.9500
C19 C20 1.363(4)
C19 H19 0.9500
C20 C21 1.481(4)
C21 C26 1.402(4)
C21 C22 1.414(4)
C22 C23 1.393(4)
C22 C29 1.511(4)
C23 C24 1.380(4)
C23 H23 0.9500
C24 C25 1.384(4)
C24 C28 1.512(4)
C25 C26 1.395(4)
C25 H25 0.9500
C26 C27 1.506(4)
C27 H27A 0.9800
C27 H27B 0.9800
C27 H27C 0.9800
C28 H28A 0.9800
C28 H28B 0.9800
C28 H28C 0.9800
C29 H29A 0.9800
C29 H29B 0.9800
C29 H29C 0.9800
C30 C31 1.486(4)
C30 H100 0.97(3)
C30 H103 0.93(3)
C31 C32 1.356(4)
C32 C33 1.416(4)
C32 H32 0.9500
C33 C34 1.368(4)
C33 H33 0.9500
C34 C35 1.483(4)
C35 C36 1.401(4)
C35 C41 1.404(4)
C36 C37 1.390(4)
C36 C43 1.502(4)
C37 C38 1.387(4)
C37 H37 0.9500
C38 C40 1.391(4)
C38 C39 1.512(4)
C39 H39A 0.9800
C39 H39B 0.9800
C39 H39C 0.9800
C40 C41 1.393(4)
C40 H40 0.9500
C41 C42 1.509(4)
C42 H42A 0.9800
C42 H42B 0.9800
C42 H42C 0.9800
C43 H43A 0.9800
C43 H43B 0.9800
C43 H43C 0.9800
C44 C45 1.394(4)
C44 C50 1.397(4)
C45 C46 1.387(4)
C45 H45 0.9500
C46 C47 1.379(4)
C46 H46 0.9500
C47 C49 1.384(4)
C47 C48 1.504(4)
C48 H48A 0.9800
C48 H48B 0.9800
C48 H48C 0.9800
C49 C50 1.377(4)
C49 H49 0.9500
C50 H50 0.9500
